data_2103753
loop_
_publ_author_name
'Yasui, Masanori'
'Ishikawa, Yoshimitsu'
'Ishida, Takayuki'
'Nogami, Takashi'
'Iwasaki, Fujiko'

_publ_section_title
;
 Bis(hfac)-copper(II) complexes bridged by pyrimidines showing magnetic
 interactions
;
_journal_issue 6
_journal_name_full 'Acta Crystallographica Section B'
_journal_page_first 772
_journal_page_last 779
_journal_paper_doi 10.1107/S0108768101013568
_journal_volume 57
_journal_year 2001
_chemical_formula_moiety 'Cu, 2(C5 H1 F6 O2), C5 H6 N2'
_chemical_formula_sum 'C15 H8 Cu F12 N2 O4'
_chemical_formula_weight 571.78
_chemical_name_common
;
bis(1,1,1,5,5,5-hexafluoropentane-2,4-dionato)-bis(4-methylpyrimidine)
copper(II)
;
_chemical_name_systematic
;
catena-bis(1,1,1,5,5,5-hexafluoropentane-2,4-dionato)[m-4-methylpyrimidine-
N1:N3]copper(II)
;
_space_group_IT_number 88
_symmetry_cell_setting tetragonal
_symmetry_space_group_name_Hall '-I 4ad'
_symmetry_space_group_name_H-M 'I 41/a :2'
_cell_angle_alpha 90.00
_cell_angle_beta 90.00
_cell_angle_gamma 90.00
_cell_formula_units_Z 16
_cell_length_a 18.808(2)
_cell_length_b 18.808
_cell_length_c 22.182(4)
_cell_measurement_reflns_used 24
_cell_measurement_temperature 100
_cell_measurement_theta_max 18.7
_cell_measurement_theta_min 13.1
_cell_volume 7846.7(16)
_computing_cell_refinement 'AFC Control Software (Rigaku, 1994)'
_computing_data_collection 'AFC Control Software (Rigaku, 1994)'
_computing_data_reduction 'teXsan, (Molecular Science Corporation, 1992)'
_computing_molecular_graphics 'ORTEPII (Johnson, 1972)'
_computing_publication_material 'SHELXL-97 (Sheldrick, 1997)'
_computing_structure_refinement 'SHELXL-97 (Sheldrick, 1997)'
_computing_structure_solution 'SAPI91 (Fan Hai-Fu. 1991)'
_diffrn_ambient_temperature 100
_diffrn_measured_fraction_theta_full .488
_diffrn_measured_fraction_theta_max .488
_diffrn_measurement_device_type 'Rigaku AFC7R'
_diffrn_measurement_method \w-2\q
_diffrn_radiation_monochromator graphite
_diffrn_radiation_type 'Mo K\a'
_diffrn_radiation_wavelength .71073
_diffrn_reflns_av_R_equivalents .0253
_diffrn_reflns_av_sigmaI/netI .0308
_diffrn_reflns_limit_h_max 24
_diffrn_reflns_limit_h_min 0
_diffrn_reflns_limit_k_max 24
_diffrn_reflns_limit_k_min 0
_diffrn_reflns_limit_l_max 28
_diffrn_reflns_limit_l_min -28
_diffrn_reflns_number 9495
_diffrn_reflns_theta_full 27.50
_diffrn_reflns_theta_max 27.50
_diffrn_reflns_theta_min 2.17
_diffrn_standards_decay_% 2.06
_diffrn_standards_interval_count 150
_diffrn_standards_number 3
_exptl_absorpt_coefficient_mu 1.253
_exptl_absorpt_correction_T_max .907
_exptl_absorpt_correction_T_min .879
_exptl_absorpt_correction_type numerical
_exptl_absorpt_process_details '(Coppens, et al. 1965)'
_exptl_crystal_colour green
_exptl_crystal_density_diffrn 1.936
_exptl_crystal_density_method 'not measured'
_exptl_crystal_description prism
_exptl_crystal_F_000 4496
_exptl_crystal_size_max .300
_exptl_crystal_size_mid .200
_exptl_crystal_size_min .200
_refine_diff_density_max .351
_refine_diff_density_min -.494
_refine_ls_extinction_method none
_refine_ls_goodness_of_fit_ref 1.082
_refine_ls_hydrogen_treatment refall
_refine_ls_matrix_type full
_refine_ls_number_parameters 339
_refine_ls_number_reflns 4517
_refine_ls_number_restraints 0
_refine_ls_restrained_S_all 1.082
_refine_ls_R_factor_all .0345
_refine_ls_R_factor_gt .0273
_refine_ls_shift/su_max .001
_refine_ls_shift/su_mean .000
_refine_ls_structure_factor_coef Fsqd
_refine_ls_weighting_details 'w=1/[\s^2^(Fo^2^)+(0.0456P)^2^+3.8089P] where P=(Fo^2^+2Fc^2^)/3'
_refine_ls_weighting_scheme calc
_refine_ls_wR_factor_ref .0838
_reflns_number_gt 3920
_reflns_number_total 4517
_reflns_threshold_expression >2sigma(I)
_cod_data_source_file oa0036.cif
_cod_data_source_block 2b
_cod_original_cell_volume 7846.5(16)
_cod_original_sg_symbol_H-M 'I 41/a (origin at -1)'
_cod_original_formula_sum 'C15 H8 Cu1 F12 N2 O4'
_cod_database_code 2103753
_cod_database_fobs_code 2103753

loop_
_symmetry_equiv_pos_as_xyz
'x, y, z'
'-x, -y+1/2, z'
'-y+3/4, x+1/4, z+1/4'
'y+1/4, -x+1/4, z+1/4'
'x+1/2, y+1/2, z+1/2'
'-x+1/2, -y+1, z+1/2'
'-y+5/4, x+3/4, z+3/4'
'y+3/4, -x+3/4, z+3/4'
'-x, -y, -z'
'x, y-1/2, -z'
'y-3/4, -x-1/4, -z-1/4'
'-y-1/4, x-1/4, -z-1/4'
'-x+1/2, -y+1/2, -z+1/2'
'x+1/2, y, -z+1/2'
'y-1/4, -x+1/4, -z+1/4'
'-y+1/4, x+1/4, -z+1/4'

loop_
_atom_site_label
_atom_site_fract_x
_atom_site_fract_y
_atom_site_fract_z
_atom_site_U_iso_or_equiv
_atom_site_adp_type
_atom_site_calc_flag
_atom_site_occupancy
_atom_site_type_symbol
Cu1 .165144(11) .491339(11) .239898(9) .01432(8) Uani d 1 Cu
O1 .16899(7) .39261(6) .26740(5) .0163(2) Uani d 1 O
O2 .06603(7) .46044(7) .18630(6) .0210(3) Uani d 1 O
O3 .09565(7) .51518(7) .30489(6) .0185(3) Uani d 1 O
O4 .16434(7) .59044(6) .21318(5) .0173(2) Uani d 1 O
N1 .23110(8) .47014(8) .17024(6) .0148(3) Uani d 1 N
N2 .25769(8) .48931(8) .06674(6) .0157(3) Uani d 1 N
C1 .11901(9) .34710(9) .26592(7) .0146(3) Uani d 1 C
C2 .05432(10) .34902(10) .23709(8) .0179(3) Uani d 1 C
C3 .03331(9) .40569(9) .19909(8) .0166(3) Uani d 1 C
C4 .13755(10) .27896(9) .30065(9) .0199(4) Uani d 1 C
C5 -.04173(11) .39911(11) .17164(9) .0247(4) Uani d 1 C
C6 .05739(9) .56976(10) .30466(8) .0168(3) Uani d 1 C
C7 .06219(10) .62949(10) .26731(8) .0190(4) Uani d 1 C
C8 .11738(9) .63540(9) .22618(7) .0157(3) Uani d 1 C
C9 -.00037(10) .56981(11) .35372(8) .0221(4) Uani d 1 C
C10 .12784(10) .70653(10) .19348(8) .0188(3) Uani d 1 C
C11 .22166(10) .50274(9) .11709(8) .0164(3) Uani d 1 C
C12 .28219(10) .42024(9) .17286(8) .0176(3) Uani d 1 C
C13 .32205(10) .40309(10) .12276(8) .0188(3) Uani d 1 C
C14 .30727(9) .43758(9) .06870(8) .0162(3) Uani d 1 C
C15 .34291(11) .41837(11) .01086(9) .0232(4) Uani d 1 C
F1 .17236(7) .29256(7) .35145(6) .0353(3) Uani d 1 F
F2 .17835(9) .23680(7) .26762(7) .0443(4) Uani d 1 F
F3 .08035(7) .24081(7) .31609(7) .0370(3) Uani d 1 F
F4 -.06263(7) .33163(7) .16416(7) .0378(3) Uani d 1 F
F5 -.08934(7) .43029(9) .20800(7) .0446(4) Uani d 1 F
F6 -.04611(7) .43084(7) .11814(6) .0353(3) Uani d 1 F
F7 -.04114(6) .51220(7) .34990(6) .0324(3) Uani d 1 F
F8 -.04364(7) .62626(7) .35022(6) .0365(3) Uani d 1 F
F9 .02917(7) .57056(7) .40828(5) .0316(3) Uani d 1 F
F10 .07372(7) .75152(6) .20103(7) .0344(3) Uani d 1 F
F11 .18600(6) .73852(6) .21433(5) .0253(2) Uani d 1 F
F12 .13678(7) .69733(6) .13448(5) .0308(3) Uani d 1 F
H2 .0260(13) .3119(13) .2431(11) .025(6) Uiso d 1 H
H7 .0305(11) .6666(11) .2716(9) .014(5) Uiso d 1 H
H11 .1839(12) .5379(12) .1157(10) .020(5) Uiso d 1 H
H12 .2883(12) .3984(12) .2103(11) .022(6) Uiso d 1 H
H13 .3565(14) .3686(14) .1246(12) .034(7) Uiso d 1 H
H151 .3737(14) .3766(14) .0158(11) .030(6) Uiso d 1 H
H152 .3075(16) .4064(15) -.0176(13) .043(8) Uiso d 1 H
H153 .3691(16) .4574(16) -.0057(13) .044(8) Uiso d 1 H

loop_
_atom_site_aniso_label
_atom_site_aniso_U_11
_atom_site_aniso_U_22
_atom_site_aniso_U_33
_atom_site_aniso_U_12
_atom_site_aniso_U_13
_atom_site_aniso_U_23
Cu1 .01866(12) .01209(11) .01220(12) .00034(7) .00148(7) .00162(7)
O1 .0182(6) .0145(6) .0162(6) -.0025(5) -.0030(5) .0026(4)
O2 .0249(7) .0181(6) .0199(6) -.0010(5) -.0060(5) .0049(5)
O3 .0201(6) .0194(6) .0161(6) .0017(5) .0017(5) .0030(5)
O4 .0210(6) .0148(6) .0162(6) .0012(5) .0046(5) .0000(5)
N1 .0176(7) .0136(6) .0131(7) .0003(5) -.0007(5) .0009(5)
N2 .0165(7) .0165(7) .0140(7) .0017(5) -.0002(5) .0005(5)
C1 .0187(8) .0125(7) .0128(7) .0007(6) .0005(6) .0006(6)
C2 .0190(9) .0153(8) .0196(9) -.0024(7) -.0029(7) .0024(7)
C3 .0178(8) .0176(8) .0146(8) .0028(6) -.0031(6) -.0024(6)
C4 .0194(9) .0155(8) .0247(9) -.0027(7) -.0057(7) .0042(7)
C5 .0226(9) .0241(9) .0272(10) .0027(7) -.0073(8) .0037(8)
C6 .0158(8) .0214(8) .0132(8) -.0007(6) -.0004(6) -.0012(6)
C7 .0195(8) .0189(8) .0185(8) .0035(7) .0015(7) .0012(7)
C8 .0187(8) .0150(8) .0135(7) -.0001(6) -.0024(6) -.0003(6)
C9 .0225(9) .0261(9) .0177(8) .0039(7) .0030(7) .0042(7)
C10 .0201(8) .0167(8) .0197(8) .0019(7) .0004(7) .0013(7)
C11 .0191(8) .0155(8) .0148(8) .0027(7) -.0007(6) .0006(6)
C12 .0193(8) .0164(8) .0171(8) .0004(6) -.0034(7) .0028(7)
C13 .0162(8) .0180(8) .0222(9) .0039(7) -.0014(7) .0017(7)
C14 .0142(8) .0154(8) .0189(8) -.0008(6) .0006(6) -.0012(6)
C15 .0221(9) .0264(10) .0211(9) .0070(8) .0040(7) .0009(8)
F1 .0445(8) .0275(6) .0340(7) -.0083(6) -.0251(6) .0130(5)
F2 .0599(9) .0267(7) .0463(8) .0237(6) .0097(7) .0072(6)
F3 .0276(6) .0313(7) .0522(8) -.0123(5) -.0136(6) .0266(6)
F4 .0335(7) .0287(7) .0511(8) -.0090(5) -.0247(6) .0078(6)
F5 .0226(6) .0613(10) .0498(8) .0154(6) -.0010(6) -.0007(7)
F6 .0365(7) .0369(7) .0326(7) -.0016(6) -.0199(6) .0106(5)
F7 .0222(6) .0391(7) .0359(7) -.0079(5) .0060(5) .0029(6)
F8 .0359(7) .0389(7) .0348(7) .0175(6) .0173(6) .0106(6)
F9 .0358(7) .0454(8) .0137(5) -.0013(6) .0029(5) .0026(5)
F10 .0249(6) .0216(6) .0568(8) .0082(5) .0102(6) .0134(6)
F11 .0261(6) .0207(5) .0291(6) -.0073(4) -.0007(5) .0002(5)
F12 .0514(8) .0251(6) .0161(5) -.0058(6) -.0015(5) .0053(4)

loop_
_atom_type_symbol
_atom_type_description
_atom_type_scat_dispersion_real
_atom_type_scat_dispersion_imag
_atom_type_scat_source
C C .0033 .0016 'International Tables Vol C Tables 4.2.6.8 and 6.1.1.4'
H H .0000 .0000 'International Tables Vol C Tables 4.2.6.8 and 6.1.1.4'
Cu Cu .3201 1.2651 'International Tables Vol C Tables 4.2.6.8 and 6.1.1.4'
F F .0171 .0103 'International Tables Vol C Tables 4.2.6.8 and 6.1.1.4'
O O .0106 .0060 'International Tables Vol C Tables 4.2.6.8 and 6.1.1.4'
N N .0061 .0033 'International Tables Vol C Tables 4.2.6.8 and 6.1.1.4'

loop_
_geom_angle_atom_site_label_1
_geom_angle_atom_site_label_2
_geom_angle_atom_site_label_3
_geom_angle_site_symmetry_1
_geom_angle_site_symmetry_3
_geom_angle
_geom_angle_publ_flag
O1 Cu1 O2 . . 87.20(5) yes
O1 Cu1 O3 . . 90.70(5) yes
O1 Cu1 O4 . . 178.24(5) yes
O1 Cu1 N1 . . 91.63(6) yes
O1 Cu1 N2 . 3 82.95(5) yes
O2 Cu1 O3 . . 84.19(5) yes
O2 Cu1 O4 . . 94.49(5) yes
O2 Cu1 N1 . . 93.02(6) yes
O2 Cu1 N2 . 3 166.81(5) yes
O3 Cu1 O4 . . 89.98(5) yes
O3 Cu1 N1 . . 176.28(6) yes
O3 Cu1 N2 . 3 87.17(5) yes
O4 Cu1 N1 . . 87.77(5) yes
O4 Cu1 N2 . 3 95.46(5) yes
N1 Cu1 N2 . 3 96.00(5) yes
Cu1 O1 C1 . . 127.14(11) no
Cu1 O2 C3 . . 119.98(11) no
Cu1 O3 C6 . . 123.83(11) no
Cu1 O4 C8 . . 125.27(11) no
Cu1 N1 C11 . . 120.05(12) no
Cu1 N1 C12 . . 122.92(12) no
C11 N1 C12 . . 116.86(15) no
Cu1 N2 C11 8_454 . 111.96(11) no
Cu1 N2 C14 8_454 . 128.81(11) no
C11 N2 C14 . . 117.52(15) no
O1 C1 C2 . . 130.42(16) no
O1 C1 C4 . . 112.39(14) no
C2 C1 C4 . . 117.15(15) no
C1 C2 C3 . . 122.95(17) no
C1 C2 H2 . . 116.1(16) no
C3 C2 H2 . . 121.0(16) no
O2 C3 C2 . . 128.82(17) no
O2 C3 C5 . . 115.66(15) no
C2 C3 C5 . . 115.49(16) no
C1 C4 F1 . . 112.14(14) no
C1 C4 F2 . . 110.72(15) no
C1 C4 F3 . . 113.17(15) no
F1 C4 F2 . . 107.40(16) no
F1 C4 F3 . . 106.40(15) no
F2 C4 F3 . . 106.66(16) no
C3 C5 F4 . . 113.18(15) no
C3 C5 F5 . . 109.80(16) no
C3 C5 F6 . . 111.89(16) no
F4 C5 F5 . . 107.06(17) no
F4 C5 F6 . . 107.23(16) no
F5 C5 F6 . . 107.40(16) no
O3 C6 C7 . . 128.53(17) no
O3 C6 C9 . . 113.79(15) no
C7 C6 C9 . . 117.66(16) no
C6 C7 C8 . . 120.16(17) no
C6 C7 H7 . . 120.2(13) no
C8 C7 H7 . . 119.5(13) no
O4 C8 C7 . . 128.57(16) no
O4 C8 C10 . . 112.85(15) no
C7 C8 C10 . . 118.48(16) no
C6 C9 F7 . . 111.21(16) no
C6 C9 F8 . . 112.88(15) no
C6 C9 F9 . . 110.38(15) no
F7 C9 F8 . . 106.97(16) no
F7 C9 F9 . . 107.86(15) no
F8 C9 F9 . . 107.31(16) no
C8 C10 F10 . . 113.31(15) no
C8 C10 F11 . . 109.57(14) no
C8 C10 F12 . . 111.58(15) no
F10 C10 F11 . . 107.26(15) no
F10 C10 F12 . . 107.61(16) no
F11 C10 F12 . . 107.25(15) no
N1 C11 N2 . . 125.73(16) no
N2 C11 H11 . . 118.4(13) no
N1 C11 H11 . . 115.8(13) no
N1 C12 C13 . . 121.14(16) no
N1 C12 H12 . . 115.7(14) no
C13 C12 H12 . . 123.2(14) no
C12 C13 C14 . . 118.48(16) no
C12 C13 H13 . . 120.8(16) no
C14 C13 H13 . . 120.6(16) no
N2 C14 C13 . . 120.16(16) no
N2 C14 C15 . . 117.24(16) no
C13 C14 C15 . . 122.58(16) no
C14 C15 H151 . . 111.2(14) no
C14 C15 H152 . . 108.4(17) no
C14 C15 H153 . . 112.1(17) no
H151 C15 H152 . . 107(2) no
H151 C15 H153 . . 111(2) no
H152 C15 H153 . . 107(2) no

loop_
_geom_bond_atom_site_label_1
_geom_bond_atom_site_label_2
_geom_bond_site_symmetry_2
_geom_bond_distance
_geom_bond_publ_flag
Cu1 O1 . 1.9558(12) yes
Cu1 O2 . 2.2861(13) yes
Cu1 O3 . 1.9970(13) yes
Cu1 O4 . 1.9558(12) yes
Cu1 N1 . 2.0212(15) yes
Cu1 N2 3 2.4957(15) yes
O1 C1 . 1.272(2) no
O2 C3 . 1.233(2) no
O3 C6 . 1.253(2) no
O4 C8 . 1.256(2) no
C1 C2 . 1.375(2) no
C1 C4 . 1.535(2) no
C2 C3 . 1.415(2) no
C3 C5 . 1.542(3) no
C6 C7 . 1.399(3) no
C6 C9 . 1.538(2) no
C7 C8 . 1.386(2) no
C8 C10 . 1.535(2) no
N1 C11 . 1.341(2) no
N1 C12 . 1.344(2) no
N2 Cu1 8_454 2.4957(15) no
N2 C11 . 1.331(2) no
N2 C14 . 1.348(2) no
C12 C13 . 1.379(3) no
C13 C14 . 1.392(2) no
C14 C15 . 1.492(2) no
C4 F1 . 1.328(2) no
C4 F2 . 1.324(2) no
C4 F3 . 1.338(2) no
C5 F4 . 1.339(2) no
C5 F5 . 1.340(2) no
C5 F6 . 1.331(2) no
C9 F7 . 1.330(2) no
C9 F8 . 1.340(2) no
C9 F9 . 1.332(2) no
C10 F10 . 1.334(2) no
C10 F11 . 1.331(2) no
C10 F12 . 1.331(2) no
C2 H2 . .89(2) no
C7 H7 . .92(2) no
C11 H11 . .97(2) no
C12 H12 . .93(2) no
C13 H13 . .92(3) no
C15 H151 . .98(3) no
C15 H152 . .95(3) no
C15 H153 . .96(3) no
